data_7000362
loop_
_publ_author_name
'Khairul, Wan M.'
'Fox, Mark A.'
'Zaitseva, Natasha N.'
'Gaudio, Maryka'
'Yufit, Dmitry S.'
'Skelton, Brian W.'
'White, Allan H.'
'Howard, Judith A. K.'
'Bruce, Michael I.'
'Low, Paul J.'

_publ_section_title
;
 Transition metal alkynyl complexes by transmetallation from
 Au(C&#xE002;CAr)(PPh3) (Ar = C6H5 or C6H4Me-4)
;
_journal_issue 4
_journal_name_full 'Dalton Transactions'
_journal_page_first 610
_journal_paper_doi 10.1039/b809960j
_journal_year 2009
_chemical_formula_moiety 'C6 H18 Au F6 P3'
_chemical_formula_sum 'C6 H18 Au F6 P3'
_chemical_formula_weight 494.08
_chemical_name_systematic
;
?
;
_space_group_IT_number 62
_symmetry_cell_setting orthorhombic
_symmetry_Int_Tables_number 62
_symmetry_space_group_name_Hall '-P 2ac 2n'
_symmetry_space_group_name_H-M 'P n m a'
_atom_sites_solution_hydrogens difmap
_atom_sites_solution_primary direct
_atom_sites_solution_secondary difmap
_audit_creation_method SHELXL-97
_cell_angle_alpha 90.00
_cell_angle_beta 90.00
_cell_angle_gamma 90.00
_cell_formula_units_Z 4
_cell_length_a 11.5118(2)
_cell_length_b 8.5384(2)
_cell_length_c 14.3292(3)
_cell_measurement_reflns_used 7577
_cell_measurement_temperature 120(2)
_cell_measurement_theta_max 33.14
_cell_measurement_theta_min 2.27
_cell_volume 1408.45(5)
_computing_cell_refinement 'SAINT Ver. 6.45 (Bruker-AXS, 2003)'
_computing_data_collection 'SMART Ver. 5.630 (Bruker-AXS, 2003)'
_computing_data_reduction 'SAINT Ver. 6.45'
_computing_molecular_graphics 'SHELXTL Ver. 6.14'
_computing_publication_material 'SHELXTL Ver. 6.14'
_computing_structure_refinement 'SHELXTL Ver. 6.14'
_computing_structure_solution 'SHELXTL Ver. 6.14 (Bruker-AXS, 2003)'
_diffrn_ambient_temperature 120(2)
_diffrn_measured_fraction_theta_full 1.000
_diffrn_measured_fraction_theta_max 1.000
_diffrn_measurement_device_type 'Bruker SMART CCD 6000'
_diffrn_measurement_method '0.20\% \w scans'
_diffrn_radiation_monochromator graphite
_diffrn_radiation_source 'fine-focus sealed tube'
_diffrn_radiation_type Mo-K\a
_diffrn_radiation_wavelength 0.71073
_diffrn_reflns_av_R_equivalents 0.0324
_diffrn_reflns_av_sigmaI/netI 0.0190
_diffrn_reflns_limit_h_max 16
_diffrn_reflns_limit_h_min -16
_diffrn_reflns_limit_k_max 12
_diffrn_reflns_limit_k_min -12
_diffrn_reflns_limit_l_max 20
_diffrn_reflns_limit_l_min -21
_diffrn_reflns_number 19470
_diffrn_reflns_theta_full 31.50
_diffrn_reflns_theta_max 31.50
_diffrn_reflns_theta_min 2.27
_diffrn_standards_number 0
_exptl_absorpt_coefficient_mu 10.826
_exptl_absorpt_correction_T_max 0.8126
_exptl_absorpt_correction_T_min 0.0646
_exptl_absorpt_correction_type multi-scan
_exptl_absorpt_process_details
;
SADABS (Bruker-AXS, 2003)
;
_exptl_crystal_colour colorless
_exptl_crystal_density_diffrn 2.330
_exptl_crystal_density_method 'not measured'
_exptl_crystal_description plate
_exptl_crystal_F_000 928
_exptl_crystal_size_max 0.56
_exptl_crystal_size_mid 0.20
_exptl_crystal_size_min 0.02
_refine_diff_density_max 1.280
_refine_diff_density_min -1.565
_refine_diff_density_rms 0.143
_refine_ls_extinction_method none
_refine_ls_goodness_of_fit_ref 1.054
_refine_ls_hydrogen_treatment mixed
_refine_ls_matrix_type full
_refine_ls_number_parameters 106
_refine_ls_number_reflns 2477
_refine_ls_number_restraints 4
_refine_ls_restrained_S_all 1.054
_refine_ls_R_factor_all 0.0201
_refine_ls_R_factor_gt 0.0194
_refine_ls_shift/su_max 0.004
_refine_ls_shift/su_mean 0.001
_refine_ls_structure_factor_coef Fsqd
_refine_ls_weighting_details 'calc w=1/[\s^2^(Fo^2^)+(0.0260P)^2^+2.8000P] where P=(Fo^2^+2Fc^2^)/3'
_refine_ls_weighting_scheme calc
_refine_ls_wR_factor_gt 0.0504
_refine_ls_wR_factor_ref 0.0509
_reflns_number_gt 2394
_reflns_number_total 2477
_reflns_threshold_expression I>2\s(I)
_cod_data_source_file b809960j.txt
_cod_data_source_block 9
_cod_depositor_comments
;
The following automatic conversions were performed:
'_symmetry_cell_setting' value 'Orthorhombic' changed to 'orthorhombic'
according to '/home/saulius/struct/CIF-dictionaries/cif_core.dic'
dictionary named 'cif_core.dic' version 2.4.1 from 2010-06-29.

Automatic conversion script
Id: cif_fix_enum 1527 2010-12-29 10:47:43Z saulius 
;
_cod_original_sg_symbol_Hall '-P 2ac 2n '
_cod_original_sg_symbol_H-M 'P n m a '
_cod_database_code 7000362

loop_
_symmetry_equiv_pos_as_xyz
'x, y, z'
'-x+1/2, -y, z+1/2'
'-x, y+1/2, -z'
'x+1/2, -y+1/2, -z+1/2'
'-x, -y, -z'
'x-1/2, y, -z-1/2'
'x, -y-1/2, z'
'-x-1/2, y-1/2, z-1/2'

loop_
_atom_site_label
_atom_site_type_symbol
_atom_site_fract_x
_atom_site_fract_y
_atom_site_fract_z
_atom_site_U_iso_or_equiv
_atom_site_adp_type
_atom_site_occupancy
_atom_site_symmetry_multiplicity
_atom_site_calc_flag
_atom_site_refinement_flags
_atom_site_disorder_assembly
_atom_site_disorder_group
Au1 Au 0.087430(9) 0.2500 0.619164(8) 0.01576(5) Uani 1 2 d S . .
P1 P 0.01909(7) 0.2500 0.77012(5) 0.01563(14) Uani 1 2 d S . .
P2 P 0.15217(7) 0.2500 0.46714(5) 0.01648(14) Uani 1 2 d S . .
P3 P 0.27361(9) -0.2500 0.61424(6) 0.02144(17) Uani 1 2 d S . .
C1 C -0.1381(3) 0.2500 0.7775(3) 0.0247(7) Uani 1 2 d SD . .
H11 H -0.168(4) 0.2500 0.8485(18) 0.030 Uiso 1 2 d SD . .
H12 H -0.166(3) 0.137(3) 0.752(2) 0.030 Uiso 1 1 d D . .
C2 C 0.0638(2) 0.0816(4) 0.8371(2) 0.0292(5) Uani 1 1 d . . .
H21 H 0.0310 0.0883 0.9001 0.035 Uiso 1 1 calc R . .
H22 H 0.1488 0.0790 0.8410 0.035 Uiso 1 1 calc R . .
H23 H 0.0360 -0.0140 0.8066 0.035 Uiso 1 1 calc R . .
C3 C 0.1037(2) 0.0822(3) 0.4014(2) 0.0246(5) Uani 1 1 d . . .
H31 H 0.0186 0.0804 0.3999 0.045(11) Uiso 1 1 calc R . .
H32 H 0.1324 -0.0137 0.4310 0.032(9) Uiso 1 1 calc R . .
H33 H 0.1338 0.0888 0.3375 0.031(9) Uiso 1 1 calc R . .
C4 C 0.3086(3) 0.2500 0.4549(3) 0.0241(6) Uani 1 2 d SD . .
H41 H 0.341(5) 0.2500 0.3844(18) 0.029 Uiso 1 2 d SD . .
H42 H 0.341(3) 0.145(3) 0.486(2) 0.029 Uiso 1 1 d D . .
F1 F 0.1638(3) -0.2500 0.5470(3) 0.0621(10) Uani 1 2 d S . .
F4 F 0.3817(3) -0.2500 0.6833(2) 0.0526(8) Uani 1 2 d S . .
F2 F 0.1901(9) -0.1754(12) 0.6919(7) 0.071(3) Uiso 0.33 1 d P . 1
F3A F 0.3014(7) -0.0754(9) 0.5791(6) 0.0494(17) Uiso 0.33 1 d P . 1
F2B F 0.2170(5) -0.1183(8) 0.6830(5) 0.0321(11) Uiso 0.33 1 d P A 2
F3B F 0.3299(5) -0.1138(8) 0.5533(4) 0.0320(11) Uiso 0.33 1 d P . 2
F2C F 0.2423(8) -0.0819(12) 0.6498(8) 0.067(2) Uiso 0.33 1 d P . 3
F3C F 0.3563(7) -0.1733(10) 0.5373(6) 0.0575(19) Uiso 0.33 1 d P . 3

loop_
_atom_site_aniso_label
_atom_site_aniso_U_11
_atom_site_aniso_U_22
_atom_site_aniso_U_33
_atom_site_aniso_U_23
_atom_site_aniso_U_13
_atom_site_aniso_U_12
Au1 0.01614(7) 0.01781(7) 0.01333(7) 0.000 0.00082(3) 0.000
P1 0.0146(3) 0.0185(3) 0.0139(3) 0.000 0.0006(3) 0.000
P2 0.0209(3) 0.0147(3) 0.0139(3) 0.000 0.0011(3) 0.000
P3 0.0263(4) 0.0173(4) 0.0208(4) 0.000 -0.0001(3) 0.000
C1 0.0168(13) 0.0324(17) 0.0248(16) 0.000 0.0023(12) 0.000
C2 0.0282(11) 0.0316(13) 0.0279(12) 0.0129(11) 0.0026(10) 0.0068(10)
C3 0.0335(12) 0.0196(11) 0.0206(10) -0.0042(9) -0.0008(9) -0.0036(9)
C4 0.0236(15) 0.0241(15) 0.0247(16) 0.000 0.0049(12) 0.000
F1 0.0546(19) 0.056(2) 0.075(3) 0.000 -0.0361(19) 0.000
F4 0.0570(18) 0.056(2) 0.0448(18) 0.000 -0.0246(15) 0.000

loop_
_atom_type_symbol
_atom_type_description
_atom_type_scat_dispersion_real
_atom_type_scat_dispersion_imag
_atom_type_scat_source
C C 0.0033 0.0016 'International Tables Vol C Tables 4.2.6.8 and 6.1.1.4'
H H 0.0000 0.0000 'International Tables Vol C Tables 4.2.6.8 and 6.1.1.4'
P P 0.1023 0.0942 'International Tables Vol C Tables 4.2.6.8 and 6.1.1.4'
Au Au -2.0133 8.8022 'International Tables Vol C Tables 4.2.6.8 and 6.1.1.4'
F F 0.0171 0.0103 'International Tables Vol C Tables 4.2.6.8 and 6.1.1.4'

loop_
_geom_angle_atom_site_label_1
_geom_angle_atom_site_label_2
_geom_angle_atom_site_label_3
_geom_angle
_geom_angle_site_symmetry_1
_geom_angle_site_symmetry_3
_geom_angle_publ_flag
P1 Au1 P2 178.90(3) . . yes
C2 P1 C2 105.7(2) 7_565 . yes
C2 P1 C1 104.69(12) 7_565 . yes
C2 P1 C1 104.69(12) . . yes
C2 P1 Au1 113.74(10) 7_565 . yes
C2 P1 Au1 113.74(10) . . yes
C1 P1 Au1 113.35(13) . . yes
C3 P2 C3 105.20(19) 7_565 . yes
C3 P2 C4 104.91(12) 7_565 . yes
C3 P2 C4 104.91(12) . . yes
C3 P2 Au1 113.23(9) 7_565 . yes
C3 P2 Au1 113.23(9) . . yes
C4 P2 Au1 114.43(13) . . yes
F2C P3 F2C 133.0(8) 7 . yes
F2C P3 F4 88.7(4) 7 . yes
F2C P3 F4 88.7(4) . . yes
F2C P3 F1 90.8(4) 7 . yes
F2C P3 F1 90.8(4) . . yes
F4 P3 F1 178.9(2) . . yes
F2C P3 F3B 160.4(5) 7 . yes
F2C P3 F3B 66.6(5) . . yes
F4 P3 F3B 91.3(2) . . yes
F1 P3 F3B 89.5(2) . . yes
F2C P3 F3B 66.6(5) 7 7 yes
F2C P3 F3B 160.4(5) . 7 yes
F4 P3 F3B 91.3(2) . 7 yes
F1 P3 F3B 89.5(2) . 7 yes
F3B P3 F3B 93.9(6) . 7 yes
F2C P3 F3C 137.6(5) 7 . yes
F2C P3 F3C 89.2(5) . . yes
F4 P3 F3C 87.9(3) . . yes
F1 P3 F3C 93.2(3) . . yes
F3B P3 F3C 22.9(3) . . yes
F3B P3 F3C 71.3(5) 7 . yes
F2C P3 F3C 89.2(5) 7 7 yes
F2C P3 F3C 137.6(5) . 7 yes
F4 P3 F3C 87.9(3) . 7 yes
F1 P3 F3C 93.2(3) . 7 yes
F3B P3 F3C 71.3(5) . 7 yes
F3B P3 F3C 22.9(3) 7 7 yes
F3C P3 F3C 48.5(7) . 7 yes
F2C P3 F2 43.2(5) 7 7 yes
F2C P3 F2 90.0(6) . 7 yes
F4 P3 F2 92.2(4) . 7 yes
F1 P3 F2 86.8(4) . 7 yes
F3B P3 F2 156.2(5) . 7 yes
F3B P3 F2 109.5(5) 7 7 yes
F3C P3 F2 179.2(5) . 7 yes
F3C P3 F2 132.3(5) 7 7 yes
F2C P3 F2 90.0(6) 7 . yes
F2C P3 F2 43.2(5) . . yes
F4 P3 F2 92.2(4) . . yes
F1 P3 F2 86.8(4) . . yes
F3B P3 F2 109.5(5) . . yes
F3B P3 F2 156.3(5) 7 . yes
F3C P3 F2 132.3(5) . . yes
F3C P3 F2 179.2(5) 7 . yes
F2 P3 F2 46.8(8) 7 . yes
F2C P3 F3A 178.0(5) 7 . yes
F2C P3 F3A 45.3(5) . . yes
F4 P3 F3A 92.2(3) . . yes
F1 P3 F3A 88.2(3) . . yes
F3B P3 F3A 21.4(3) . . yes
F3B P3 F3A 115.1(5) 7 . yes
F3C P3 F3A 44.2(4) . . yes
F3C P3 F3A 92.6(5) 7 . yes
F2 P3 F3A 134.9(5) 7 . yes
F2 P3 F3A 88.2(5) . . yes
F2C P3 F3A 45.3(5) 7 7 yes
F2C P3 F3A 178.0(5) . 7 yes
F4 P3 F3A 92.3(3) . 7 yes
F1 P3 F3A 88.2(3) . 7 yes
F3B P3 F3A 115.2(5) . 7 yes
F3B P3 F3A 21.4(3) 7 7 yes
F3C P3 F3A 92.6(5) . 7 yes
F3C P3 F3A 44.2(4) 7 7 yes
F2 P3 F3A 88.2(5) 7 7 yes
F2 P3 F3A 134.9(5) . 7 yes
F3A P3 F3A 136.4(6) . 7 yes
P1 C1 H11 112(3) . . ?
P1 C1 H12 106.4(18) . . ?
H11 C1 H12 103(2) . . ?
P1 C2 H21 109.5 . . ?
P1 C2 H22 109.5 . . ?
H21 C2 H22 109.5 . . ?
P1 C2 H23 109.5 . . ?
H21 C2 H23 109.5 . . ?
H22 C2 H23 109.5 . . ?
P2 C3 H31 109.5 . . ?
P2 C3 H32 109.5 . . ?
H31 C3 H32 109.5 . . ?
P2 C3 H33 109.5 . . ?
H31 C3 H33 109.5 . . ?
H32 C3 H33 109.5 . . ?
P2 C4 H41 116(3) . . ?
P2 C4 H42 107.7(19) . . ?
H41 C4 H42 106(2) . . ?
F2 F2 P3 66.6(4) 7 . yes
F3C F3C P3 65.8(3) 7 . yes

loop_
_geom_bond_atom_site_label_1
_geom_bond_atom_site_label_2
_geom_bond_distance
_geom_bond_site_symmetry_2
_geom_bond_publ_flag
Au1 P1 2.3016(8) . yes
Au1 P2 2.3023(8) . yes
P1 C2 1.804(3) 7_565 yes
P1 C2 1.804(3) . yes
P1 C1 1.813(4) . yes
P2 C3 1.803(3) 7_565 yes
P2 C3 1.803(3) . yes
P2 C4 1.810(4) . yes
P3 F2C 1.565(10) 7 yes
P3 F2C 1.565(10) . yes
P3 F4 1.590(3) . yes
P3 F1 1.590(3) . yes
P3 F3B 1.592(6) . yes
P3 F3B 1.592(6) 7 yes
P3 F3C 1.597(8) . yes
P3 F3C 1.597(8) 7 yes
P3 F2 1.602(10) 7 yes
P3 F2 1.602(10) . yes
P3 F3A 1.605(8) . yes
P3 F3A 1.605(8) 7 yes
C1 H11 1.074(19) . ?
C1 H12 1.077(18) . ?
C2 H21 0.9800 . ?
C2 H22 0.9800 . ?
C2 H23 0.9800 . ?
C3 H31 0.9800 . ?
C3 H32 0.9800 . ?
C3 H33 0.9800 . ?
C4 H41 1.079(19) . ?
C4 H42 1.071(18) . ?
F2 F2 1.27(2) 7 yes
F3C F3C 1.310(18) 7 yes
